data_7034165
loop_
_publ_author_name
'Heindl, Claudia'
'Kuntz, Andrea'
'Peresypkina, Eugenia V.'
'Virovets, Alexander V.'
'Zabel, Manfred'
'L\"udeker, David'
'Brunklaus, Gunther'
'Scheer, Manfred'

_publ_section_title
;
 Unexpected fragmentations of triphosphaferrocene - formation of
 supramolecular assemblies containing the (1,2,4-P3C2Mes2)(-) ligand.
;
_journal_issue 14
_journal_name_full 'Dalton transactions (Cambridge, England : 2003)'
_journal_page_first 6502
_journal_page_last 6509
_journal_paper_doi 10.1039/c5dt00303b
_journal_volume 44
_journal_year 2015
_chemical_formula_structural '[Cu4 (Me CN)4 I6){P3 C2 (Mes)2}(Cu(Me C N)3)]\'u2(C7H8)'
_chemical_formula_sum 'C49 H57 Cu7 I6 N4 P3'
_chemical_formula_weight 2001.07
_chemical_name_systematic
;
 ?
;
_space_group_crystal_system monoclinic
_space_group_IT_number 15
_space_group_name_Hall '-C 2yc'
_space_group_name_H-M_alt 'C 1 2/c 1'
_symmetry_space_group_name_Hall '-C 2yc'
_symmetry_space_group_name_H-M 'C 1 2/c 1'
_atom_sites_solution_hydrogens geom
_audit_creation_method SHELXL-2014
_audit_update_record
;
2015-01-15 deposited with the CCDC.
2015-02-24 downloaded from the CCDC.
;
_cell_angle_alpha 90
_cell_angle_beta 109.401(6)
_cell_angle_gamma 90
_cell_formula_units_Z 4
_cell_length_a 31.3947(18)
_cell_length_b 12.7194(5)
_cell_length_c 16.5419(8)
_cell_measurement_reflns_used 5948
_cell_measurement_temperature 123(2)
_cell_measurement_theta_max 66.8220
_cell_measurement_theta_min 4.4070
_cell_volume 6230.5(6)
_computing_cell_refinement
;
CrysAlisPro, Agilent Technologies,
Version 1.171.37.31d (release 11-02-2014 CrysAlis171 .NET)
(compiled Feb 11 2014,18:09:27)
;
_computing_data_collection
;
CrysAlisPro, Agilent Technologies,
Version 1.171.37.31d (release 11-02-2014 CrysAlis171 .NET)
(compiled Feb 11 2014,18:09:27)
;
_computing_data_reduction
;
CrysAlisPro, Agilent Technologies,
Version 1.171.37.31d (release 11-02-2014 CrysAlis171 .NET)
(compiled Feb 11 2014,18:09:27)
;
_computing_structure_refinement 'SHELXL-2014 (Sheldrick, 2014)'
_computing_structure_solution SHEXLS-97
_diffrn_ambient_environment N~2~
_diffrn_ambient_temperature 123(2)
_diffrn_detector 'CCD plate'
_diffrn_detector_area_resol_mean 5.1773
_diffrn_detector_type Atlas
_diffrn_measured_fraction_theta_full 0.976
_diffrn_measured_fraction_theta_max 0.987
_diffrn_measurement_device 'four-circle diffractometer'
_diffrn_measurement_device_type 'Xcalibur, Atlas, Gemini ultra'
_diffrn_radiation_monochromator mirror
_diffrn_radiation_probe x-ray
_diffrn_radiation_type CuK\a
_diffrn_radiation_wavelength 1.54184
_diffrn_reflns_av_R_equivalents 0.0427
_diffrn_reflns_av_unetI/netI 0.0494
_diffrn_reflns_Laue_measured_fraction_full 0.976
_diffrn_reflns_Laue_measured_fraction_max 0.987
_diffrn_reflns_limit_h_max 33
_diffrn_reflns_limit_h_min -37
_diffrn_reflns_limit_k_max 15
_diffrn_reflns_limit_k_min -13
_diffrn_reflns_limit_l_max 19
_diffrn_reflns_limit_l_min -12
_diffrn_reflns_number 15147
_diffrn_reflns_point_group_measured_fraction_full 0.976
_diffrn_reflns_point_group_measured_fraction_max 0.987
_diffrn_reflns_theta_full 67.500
_diffrn_reflns_theta_max 66.963
_diffrn_reflns_theta_min 3.782
_diffrn_source 'sealed X-ray tube'
_diffrn_source_type 'Enhance Ultra (Cu) X-ray Source'
_exptl_absorpt_coefficient_mu 26.917
_exptl_absorpt_correction_T_max 0.550
_exptl_absorpt_correction_T_min 0.178
_exptl_absorpt_correction_type analytical
_exptl_absorpt_process_details
;
CrysAlisPro, Agilent Technologies,
Version 1.171.37.31d (release 11-02-2014 CrysAlis171 .NET)
(compiled Feb 11 2014,18:09:27)
Analytical numeric absorption correction using a multifaceted crystal
            model based on expressions derived by R.C. Clark & J.S. Reid.
(Clark, R. C. & Reid, J. S. (1995). Acta Cryst. A51, 887-897)
Empirical absorption correction using spherical harmonics,
 implemented in SCALE3 ABSPACK scaling algorithm.
;
_exptl_crystal_colour yellow
_exptl_crystal_density_diffrn 2.133
_exptl_crystal_description needle
_exptl_crystal_F_000 3780
_exptl_crystal_size_max 0.2349
_exptl_crystal_size_mid 0.0419
_exptl_crystal_size_min 0.0349
_refine_diff_density_max 2.844
_refine_diff_density_min -1.341
_refine_diff_density_rms 0.175
_refine_ls_extinction_method none
_refine_ls_goodness_of_fit_ref 1.008
_refine_ls_hydrogen_treatment constr
_refine_ls_matrix_type full
_refine_ls_number_parameters 324
_refine_ls_number_reflns 5489
_refine_ls_number_restraints 0
_refine_ls_restrained_S_all 1.008
_refine_ls_R_factor_all 0.0573
_refine_ls_R_factor_gt 0.0442
_refine_ls_shift/su_max 0.003
_refine_ls_shift/su_mean 0.000
_refine_ls_structure_factor_coef Fsqd
_refine_ls_weighting_details 'w=1/[\s^2^(Fo^2^)+(0.0724P)^2^] where P=(Fo^2^+2Fc^2^)/3'
_refine_ls_weighting_scheme calc
_refine_ls_wR_factor_gt 0.1103
_refine_ls_wR_factor_ref 0.1143
_reflns_Friedel_coverage 0.000
_reflns_number_gt 4289
_reflns_number_total 5489
_reflns_threshold_expression 'I > 2\s(I)'
_cod_data_source_file c5dt00303b2.cif
_cod_data_source_block ne
_cod_depositor_comments 'Adding full bibliography for 7034160--7034167.cif.'
_cod_database_code 7034165
_shelx_space_group_comment
;
The symmetry employed for this shelxl refinement is uniquely defined
by the following loop, which should always be used as a source of
symmetry information in preference to the above space-group names.
They are only intended as comments.
;
_shelxl_version_number 2014-3

loop_
_space_group_symop_operation_xyz
'x, y, z'
'-x, y, -z+1/2'
'x+1/2, y+1/2, z'
'-x+1/2, y+1/2, -z+1/2'
'-x, -y, -z'
'x, -y, z-1/2'
'-x+1/2, -y+1/2, -z'
'x+1/2, -y+1/2, z-1/2'

loop_
_atom_site_label
_atom_site_type_symbol
_atom_site_fract_x
_atom_site_fract_y
_atom_site_fract_z
_atom_site_U_iso_or_equiv
_atom_site_adp_type
_atom_site_occupancy
_atom_site_site_symmetry_order
_atom_site_calc_flag
_atom_site_refinement_flags_posn
_atom_site_refinement_flags_adp
_atom_site_refinement_flags_occupancy
I1 I 0.00395(2) 0.42319(3) 0.38406(3) 0.02631(13) Uani 1 1 d . . .
I2 I 0.12784(2) 0.48332(4) 0.32337(3) 0.03756(16) Uani 1 1 d . . .
I3 I 0.07339(2) 1.18157(3) 0.30108(3) 0.03050(14) Uani 1 1 d . . .
Cu1 Cu 0.05918(6) 0.58396(12) 0.34869(9) 0.0577(4) Uani 1 1 d . . .
Cu2 Cu 0.06221(4) 0.55965(8) 0.18926(7) 0.0311(3) Uani 1 1 d . . .
Cu3 Cu 0.04849(4) 0.37741(8) 0.27575(7) 0.0322(3) Uani 1 1 d . . .
Cu4 Cu 0.0000 1.08223(11) 0.2500 0.0290(4) Uani 1 2 d S T P
P1 P 0.02580(7) 0.69418(15) 0.22375(17) 0.0392(5) Uani 1 1 d . . .
P2 P 0.0000 0.9100(2) 0.2500 0.0299(6) Uani 1 2 d S T P
N1 N 0.0779(3) 0.6613(6) 0.4577(5) 0.0405(17) Uani 1 1 d . . .
N2 N 0.0945(2) 0.6056(6) 0.1117(5) 0.0374(16) Uani 1 1 d . . .
C1 C 0.0349(3) 0.8276(6) 0.2189(5) 0.0327(18) Uani 1 1 d . . .
C11 C 0.0692(3) 0.8705(5) 0.1831(5) 0.0292(17) Uani 1 1 d . . .
C11N C 0.0894(3) 0.7016(7) 0.5236(6) 0.0356(19) Uani 1 1 d . . .
C12 C 0.1130(3) 0.8933(6) 0.2392(6) 0.0371(19) Uani 1 1 d . . .
C12N C 0.1040(4) 0.7517(8) 0.6059(6) 0.051(2) Uani 1 1 d . . .
H12A H 0.1368 0.7615 0.6250 0.077 Uiso 1 1 calc R U .
H12B H 0.0961 0.7075 0.6473 0.077 Uiso 1 1 calc R U .
H12C H 0.0892 0.8202 0.6018 0.077 Uiso 1 1 calc R U .
C13 C 0.1440(3) 0.9380(7) 0.2041(7) 0.043(2) Uani 1 1 d . . .
H13 H 0.1735 0.9544 0.2413 0.051 Uiso 1 1 calc R U .
C14 C 0.1331(3) 0.9587(7) 0.1181(7) 0.041(2) Uani 1 1 d . . .
C15 C 0.0899(3) 0.9346(6) 0.0636(6) 0.041(2) Uani 1 1 d . . .
H15 H 0.0821 0.9485 0.0040 0.049 Uiso 1 1 calc R U .
C16 C 0.0581(3) 0.8903(6) 0.0951(6) 0.0366(19) Uani 1 1 d . . .
C17 C 0.1265(3) 0.8718(8) 0.3336(6) 0.049(2) Uani 1 1 d . . .
H17A H 0.1589 0.8849 0.3605 0.073 Uiso 1 1 calc R U .
H17B H 0.1199 0.7983 0.3427 0.073 Uiso 1 1 calc R U .
H17C H 0.1095 0.9180 0.3592 0.073 Uiso 1 1 calc R U .
C18 C 0.1682(4) 1.0053(9) 0.0840(8) 0.062(3) Uani 1 1 d . . .
H18A H 0.1929 0.9550 0.0922 0.093 Uiso 1 1 calc R U .
H18B H 0.1800 1.0705 0.1149 0.093 Uiso 1 1 calc R U .
H18C H 0.1543 1.0206 0.0228 0.093 Uiso 1 1 calc R U .
C19 C 0.0121(3) 0.8624(7) 0.0330(6) 0.044(2) Uani 1 1 d . . .
H19A H 0.0096 0.8872 -0.0244 0.066 Uiso 1 1 calc R U .
H19B H -0.0113 0.8959 0.0513 0.066 Uiso 1 1 calc R U .
H19C H 0.0081 0.7859 0.0319 0.066 Uiso 1 1 calc R U .
C21N C 0.1147(3) 0.6473(6) 0.0745(5) 0.0329(18) Uani 1 1 d . . .
C22N C 0.1400(3) 0.6986(7) 0.0273(6) 0.042(2) Uani 1 1 d . . .
H22A H 0.1621 0.6494 0.0188 0.064 Uiso 1 1 calc R U .
H22B H 0.1556 0.7599 0.0595 0.064 Uiso 1 1 calc R U .
H22C H 0.1193 0.7213 -0.0286 0.064 Uiso 1 1 calc R U .
C11S C 0.2458(3) 0.7243(8) 0.6778(6) 0.043(2) Uani 1 1 d . . .
C12S C 0.2305(3) 0.6370(8) 0.7114(6) 0.047(2) Uani 1 1 d . . .
H12S H 0.2407 0.6253 0.7716 0.056 Uiso 1 1 calc R U .
C13S C 0.1999(3) 0.5662(7) 0.6562(6) 0.043(2) Uani 1 1 d . . .
H13S H 0.1893 0.5073 0.6792 0.052 Uiso 1 1 calc R U .
C14S C 0.1857(3) 0.5818(7) 0.5699(6) 0.046(2) Uani 1 1 d . . .
H14S H 0.1655 0.5332 0.5328 0.056 Uiso 1 1 calc R U .
C15S C 0.2003(3) 0.6675(7) 0.5363(6) 0.041(2) Uani 1 1 d . . .
H15S H 0.1902 0.6780 0.4760 0.049 Uiso 1 1 calc R U .
C16S C 0.2293(3) 0.7378(7) 0.5893(6) 0.041(2) Uani 1 1 d . . .
H16S H 0.2385 0.7977 0.5650 0.049 Uiso 1 1 calc R U .
C17S C 0.2775(4) 0.8012(10) 0.7361(8) 0.070(3) Uani 1 1 d . . .
H17D H 0.2873 0.8525 0.7018 0.105 Uiso 1 1 calc R U .
H17E H 0.3038 0.7637 0.7741 0.105 Uiso 1 1 calc R U .
H17F H 0.2620 0.8378 0.7705 0.105 Uiso 1 1 calc R U .
C21S C 0.2300(4) 0.8363(14) -0.0509(9) 0.081(4) Uani 1 1 d . . .
C22S C 0.2609(5) 0.8518(16) 0.0308(10) 0.089(5) Uani 1 1 d . . .
H22S H 0.2686 0.9208 0.0527 0.106 Uiso 1 1 calc R U .
C23S C 0.2197(5) 0.7352(16) -0.0801(10) 0.091(5) Uani 1 1 d . . .
H23S H 0.1986 0.7245 -0.1359 0.109 Uiso 1 1 calc R U .
C24S C 0.2114(8) 0.910(2) -0.0959(16) 0.064(6) Uani 0.5 1 d . . P
H24A H 0.1811 0.9191 -0.0924 0.096 Uiso 0.5 1 calc R U P
H24B H 0.2091 0.8958 -0.1554 0.096 Uiso 0.5 1 calc R U P
H24C H 0.2290 0.9742 -0.0761 0.096 Uiso 0.5 1 calc R U P

loop_
_atom_site_aniso_label
_atom_site_aniso_U_11
_atom_site_aniso_U_22
_atom_site_aniso_U_33
_atom_site_aniso_U_23
_atom_site_aniso_U_13
_atom_site_aniso_U_12
I1 0.0316(3) 0.0235(2) 0.0219(2) 0.00100(17) 0.0064(2) 0.00064(18)
I2 0.0352(3) 0.0369(3) 0.0337(3) 0.0071(2) 0.0022(2) -0.0090(2)
I3 0.0318(3) 0.0225(2) 0.0355(3) 0.00249(19) 0.0088(2) 0.00074(19)
Cu1 0.0777(11) 0.0625(9) 0.0323(7) -0.0166(6) 0.0176(8) -0.0261(8)
Cu2 0.0335(6) 0.0231(5) 0.0384(6) 0.0026(5) 0.0141(5) 0.0027(5)
Cu3 0.0359(6) 0.0258(6) 0.0313(6) 0.0020(4) 0.0063(5) 0.0003(5)
Cu4 0.0375(9) 0.0177(7) 0.0347(9) 0.000 0.0159(8) 0.000
P1 0.0273(10) 0.0176(9) 0.0672(15) -0.0054(9) 0.0082(11) 0.0016(8)
P2 0.0309(14) 0.0168(12) 0.0460(17) 0.000 0.0179(13) 0.000
N1 0.044(4) 0.042(4) 0.036(4) 0.002(3) 0.014(4) -0.005(3)
N2 0.029(4) 0.041(4) 0.039(4) 0.006(3) 0.006(3) -0.004(3)
C1 0.037(4) 0.020(3) 0.042(5) 0.001(3) 0.014(4) 0.000(3)
C11 0.031(4) 0.019(3) 0.042(5) -0.002(3) 0.018(4) 0.002(3)
C11N 0.035(5) 0.037(4) 0.034(5) -0.005(4) 0.012(4) -0.005(4)
C12 0.034(4) 0.033(4) 0.046(5) -0.002(4) 0.015(4) 0.002(4)
C12N 0.055(6) 0.048(5) 0.049(6) -0.014(5) 0.015(5) -0.012(5)
C13 0.034(5) 0.038(5) 0.060(6) -0.006(4) 0.022(5) 0.000(4)
C14 0.035(5) 0.039(5) 0.062(6) -0.007(4) 0.031(5) 0.002(4)
C15 0.050(6) 0.028(4) 0.051(5) -0.004(4) 0.026(5) 0.001(4)
C16 0.040(5) 0.021(4) 0.049(5) -0.003(4) 0.016(4) 0.006(3)
C17 0.036(5) 0.059(6) 0.047(6) 0.005(5) 0.008(5) -0.007(4)
C18 0.057(7) 0.061(7) 0.081(8) 0.006(6) 0.039(6) -0.007(5)
C19 0.055(6) 0.038(5) 0.039(5) -0.005(4) 0.016(5) -0.005(4)
C21N 0.031(4) 0.035(4) 0.026(4) 0.000(3) 0.000(4) 0.004(4)
C22N 0.054(6) 0.037(5) 0.038(5) -0.005(4) 0.018(5) -0.004(4)
C11S 0.033(5) 0.052(5) 0.045(5) -0.011(4) 0.015(4) -0.006(4)
C12S 0.045(5) 0.059(6) 0.032(5) 0.007(4) 0.009(4) 0.009(5)
C13S 0.053(6) 0.036(5) 0.042(5) 0.008(4) 0.018(5) 0.002(4)
C14S 0.041(5) 0.043(5) 0.051(6) -0.004(4) 0.009(5) -0.003(4)
C15S 0.043(5) 0.054(5) 0.029(4) 0.001(4) 0.016(4) -0.007(4)
C16S 0.042(5) 0.040(5) 0.046(5) 0.004(4) 0.022(4) -0.004(4)
C17S 0.057(7) 0.077(8) 0.065(7) -0.017(6) 0.006(6) -0.020(6)
C21S 0.044(7) 0.138(13) 0.071(9) -0.031(9) 0.034(7) -0.026(8)
C22S 0.050(8) 0.135(14) 0.091(10) -0.056(10) 0.037(8) -0.038(9)
C23S 0.049(7) 0.154(16) 0.073(9) -0.054(11) 0.023(7) -0.033(9)
C24S 0.049(13) 0.087(17) 0.059(14) 0.021(13) 0.021(11) 0.015(13)

loop_
_atom_type_symbol
_atom_type_description
_atom_type_scat_dispersion_real
_atom_type_scat_dispersion_imag
_atom_type_scat_source
C C 0.0181 0.0091 'International Tables Vol C Tables 4.2.6.8 and 6.1.1.4'
H H 0.0000 0.0000 'International Tables Vol C Tables 4.2.6.8 and 6.1.1.4'
Cu Cu -1.9646 0.5888 'International Tables Vol C Tables 4.2.6.8 and 6.1.1.4'
I I -0.3257 6.8362 'International Tables Vol C Tables 4.2.6.8 and 6.1.1.4'
N N 0.0311 0.0180 'International Tables Vol C Tables 4.2.6.8 and 6.1.1.4'
P P 0.2955 0.4335 'International Tables Vol C Tables 4.2.6.8 and 6.1.1.4'

loop_
_geom_angle_atom_site_label_1
_geom_angle_atom_site_label_2
_geom_angle_atom_site_label_3
_geom_angle
_geom_angle_site_symmetry_1
_geom_angle_site_symmetry_3
Cu2 I1 Cu1 82.84(5) 2 .
Cu2 I1 Cu3 64.00(4) 2 2
Cu2 I1 Cu3 109.75(4) 2 .
Cu3 I1 Cu1 99.75(4) 2 .
Cu3 I1 Cu1 62.12(4) . .
Cu3 I1 Cu3 65.03(5) 2 .
Cu1 I2 Cu2 60.75(4) . .
Cu1 I2 Cu3 64.50(4) . .
Cu2 I2 Cu3 63.65(4) . .
Cu4 I3 Cu3 103.54(4) . 1_565
I2 Cu1 I1 105.43(6) . .
I2 Cu1 Cu2 59.67(4) . .
I2 Cu1 Cu3 58.62(4) . .
Cu2 Cu1 I1 109.84(5) . .
Cu2 Cu1 Cu3 61.22(4) . .
Cu3 Cu1 I1 55.74(4) . .
P1 Cu1 I1 117.82(8) . .
P1 Cu1 I2 106.69(8) . .
P1 Cu1 Cu2 51.49(6) . .
P1 Cu1 Cu3 102.36(7) . .
N1 Cu1 I1 100.7(2) . .
N1 Cu1 I2 112.1(2) . .
N1 Cu1 Cu2 149.4(2) . .
N1 Cu1 Cu3 143.5(2) . .
N1 Cu1 P1 113.9(2) . .
I1 Cu2 Cu1 104.17(5) 2 .
I1 Cu2 Cu3 58.07(3) 2 .
I2 Cu2 I1 114.33(4) . 2
I2 Cu2 Cu1 59.58(5) . .
I2 Cu2 Cu3 59.02(3) . .
Cu1 Cu2 Cu3 62.45(5) . .
P1 Cu2 I1 103.13(7) . 2
P1 Cu2 I2 112.75(8) . .
P1 Cu2 Cu1 58.24(8) . .
P1 Cu2 Cu3 108.75(8) . .
N2 Cu2 I1 112.8(2) . 2
N2 Cu2 I2 103.2(2) . .
N2 Cu2 Cu1 143.0(2) . .
N2 Cu2 Cu3 140.3(2) . .
N2 Cu2 P1 110.9(2) . .
I1 Cu3 I1 109.11(4) 2 .
I1 Cu3 I2 112.59(4) 2 .
I1 Cu3 I2 109.36(4) . .
I1 Cu3 Cu1 99.46(5) 2 .
I1 Cu3 Cu1 62.14(4) . .
I1 Cu3 Cu2 57.93(3) 2 .
I1 Cu3 Cu2 111.16(5) . .
I1 Cu3 Cu3 57.56(4) 2 2
I1 Cu3 Cu3 57.41(4) . 2
I2 Cu3 Cu1 56.87(4) . .
I2 Cu3 Cu2 57.33(3) . .
I2 Cu3 Cu3 150.10(3) . 2
I3 Cu3 I1 114.90(4) 1_545 2
I3 Cu3 I1 107.22(4) 1_545 .
I3 Cu3 I2 103.37(4) 1_545 .
I3 Cu3 Cu1 145.41(6) 1_545 .
I3 Cu3 Cu2 140.99(6) 1_545 .
I3 Cu3 Cu3 106.23(3) 1_545 2
Cu1 Cu3 Cu3 95.11(5) . 2
Cu2 Cu3 Cu1 56.33(4) . .
Cu2 Cu3 Cu3 100.03(4) . 2
I3 Cu4 I3 119.69(6) 2 .
P2 Cu4 I3 120.16(3) . 2
P2 Cu4 I3 120.16(3) . .
Cu2 P1 Cu1 70.28(7) . .
P1 P1 Cu1 79.64(13) 2 .
P1 P1 Cu2 130.02(7) 2 .
C1 P1 Cu1 125.1(3) . .
C1 P1 Cu2 129.3(3) . .
C1 P1 P1 100.6(3) . 2
C1 P2 Cu4 127.7(3) . .
C1 P2 Cu4 127.7(3) 2 .
C1 P2 C1 104.6(5) . 2
C11N N1 Cu1 176.5(7) . .
C21N N2 Cu2 168.6(7) . .
P2 C1 P1 117.0(5) . .
C11 C1 P1 122.0(6) . .
C11 C1 P2 120.8(5) . .
C12 C11 C1 119.2(7) . .
C16 C11 C1 120.9(7) . .
C16 C11 C12 119.9(7) . .
N1 C11N C12N 179.6(11) . .
C11 C12 C17 121.6(8) . .
C13 C12 C11 117.9(8) . .
C13 C12 C17 120.5(8) . .
C14 C13 C12 122.3(9) . .
C13 C14 C15 119.0(8) . .
C13 C14 C18 119.9(9) . .
C15 C14 C18 121.1(9) . .
C14 C15 C16 120.8(9) . .
C11 C16 C19 121.0(8) . .
C15 C16 C11 120.0(8) . .
C15 C16 C19 118.9(8) . .
N2 C21N C22N 179.3(9) . .
C12S C11S C17S 120.4(9) . .
C16S C11S C12S 117.4(8) . .
C16S C11S C17S 122.2(10) . .
C11S C12S C13S 120.0(8) . .
C14S C13S C12S 120.2(9) . .
C13S C14S C15S 120.3(9) . .
C16S C15S C14S 120.1(8) . .
C15S C16S C11S 122.0(8) . .
C23S C21S C22S 118.7(17) . .
C24S C21S C22S 122(2) . .
C24S C21S C23S 119.6(19) . .
C23S C22S C21S 119.1(15) 7_565 .
C21S C23S C22S 122.2(14) . 7_565

loop_
_geom_bond_atom_site_label_1
_geom_bond_atom_site_label_2
_geom_bond_distance
_geom_bond_site_symmetry_2
I1 Cu1 2.8643(16) .
I1 Cu2 2.6690(12) 2
I1 Cu3 2.6733(12) 2
I1 Cu3 2.6776(13) .
I2 Cu1 2.6572(19) .
I2 Cu2 2.6595(13) .
I2 Cu3 2.7088(13) .
I3 Cu3 2.6026(12) 1_565
I3 Cu4 2.5152(9) .
Cu1 Cu2 2.6883(18) .
Cu1 Cu3 2.8639(18) .
Cu1 P1 2.428(3) .
Cu1 N1 1.965(8) .
Cu2 I1 2.6691(12) 2
Cu2 Cu3 2.8310(15) .
Cu2 P1 2.235(2) .
Cu2 N2 1.969(8) .
Cu3 I1 2.6734(12) 2
Cu3 I3 2.6026(12) 1_545
Cu3 Cu3 2.876(2) 2
Cu4 I3 2.5151(9) 2
Cu4 P2 2.191(3) .
P1 P1 2.077(5) 2
P1 C1 1.727(7) .
P2 C1 1.715(8) .
P2 C1 1.715(8) 2
N1 C11N 1.150(11) .
N2 C21N 1.150(11) .
C1 C11 1.493(11) .
C11 C12 1.411(12) .
C11 C16 1.402(12) .
C11N C12N 1.434(13) .
C12 C13 1.407(13) .
C12 C17 1.501(13) .
C13 C14 1.373(14) .
C14 C15 1.390(13) .
C14 C18 1.516(13) .
C15 C16 1.390(13) .
C16 C19 1.510(13) .
C21N C22N 1.441(13) .
C11S C12S 1.397(14) .
C11S C16S 1.392(13) .
C11S C17S 1.496(14) .
C12S C13S 1.408(14) .
C13S C14S 1.362(13) .
C14S C15S 1.369(13) .
C15S C16S 1.367(13) .
C21S C22S 1.39(2) .
C21S C23S 1.37(2) .
C21S C24S 1.22(3) .
C22S C23S 1.39(2) 7_565
C23S C22S 1.39(2) 7_565
